data_7029452
loop_
_publ_author_name
'Das, Mithun'
'Harms, Klaus'
'Chattopadhyay, Shouvik'

_publ_section_title
;
 Novel tandem synthesis of bis(\m-NN'-tetrazolate) bridged dinuclear
 nickel(ii) Schiff base complex via [3 + 2] cyclo-addition at ambient
 condition.
;
_journal_issue 15
_journal_name_full 'Dalton transactions (Cambridge, England : 2003)'
_journal_page_first 5643
_journal_page_last 5647
_journal_paper_doi 10.1039/c3dt52398e
_journal_volume 43
_journal_year 2014
_chemical_formula_moiety 'C34 H40 N16 Ni2 O4, 2(C2 H3 N), 2(H2 O)'
_chemical_formula_sum 'C38 H50 N18 Ni2 O6'
_chemical_formula_weight 972.38
_chemical_name_systematic
; 
 ? 
;
_space_group_crystal_system monoclinic
_space_group_IT_number 14
_space_group_name_Hall '-P 2ybc'
_space_group_name_H-M_alt 'P 1 21/c 1'
_symmetry_space_group_name_Hall '-P 2ybc'
_symmetry_space_group_name_H-M 'P 1 21/c 1'
_atom_sites_solution_hydrogens mixed
_atom_sites_solution_primary direct
_atom_sites_solution_secondary difmap
_audit_creation_method SHELXL-2013
_cell_angle_alpha 90
_cell_angle_beta 110.1600(10)
_cell_angle_gamma 90
_cell_formula_units_Z 2
_cell_length_a 13.3833(8)
_cell_length_b 9.8759(6)
_cell_length_c 17.7659(11)
_cell_measurement_reflns_used 7920
_cell_measurement_temperature 100(2)
_cell_measurement_theta_max 27.49
_cell_measurement_theta_min 2.44
_cell_volume 2204.3(2)
_computing_cell_refinement 'BRUKER SAINT'
_computing_data_collection 'BRUKER APEX II'
_computing_data_reduction 'Bruker APEX II'
_computing_molecular_graphics 'DIAMOND (Crystal Impact)'
_computing_publication_material SHELXL
_computing_structure_refinement 'SHELXL-2013 (Sheldrick, 2013)'
_computing_structure_solution 'SHELXS-97 (Sheldrick, 2008)'
_diffrn_ambient_temperature 100(2)
_diffrn_detector_area_resol_mean 7.9
_diffrn_measured_fraction_theta_full 0.998
_diffrn_measured_fraction_theta_max 0.991
_diffrn_measurement_device_type 'Bruker D8 QUEST area detector'
_diffrn_measurement_method '\w and \f scans'
_diffrn_radiation_type MoK\a
_diffrn_radiation_wavelength 0.71073
_diffrn_reflns_av_R_equivalents 0.0297
_diffrn_reflns_av_unetI/netI 0.0323
_diffrn_reflns_Laue_measured_fraction_full 0.998
_diffrn_reflns_Laue_measured_fraction_max 0.991
_diffrn_reflns_limit_h_max 17
_diffrn_reflns_limit_h_min -13
_diffrn_reflns_limit_k_max 12
_diffrn_reflns_limit_k_min -12
_diffrn_reflns_limit_l_max 23
_diffrn_reflns_limit_l_min -22
_diffrn_reflns_number 25325
_diffrn_reflns_point_group_measured_fraction_full 0.998
_diffrn_reflns_point_group_measured_fraction_max 0.991
_diffrn_reflns_theta_full 25.242
_diffrn_reflns_theta_max 27.531
_diffrn_reflns_theta_min 2.422
_diffrn_source 'microfocus sealed X-ray tube'
_exptl_absorpt_coefficient_mu 0.921
_exptl_absorpt_correction_T_max 0.7456
_exptl_absorpt_correction_T_min 0.6994
_exptl_absorpt_correction_type multi-scan
_exptl_crystal_colour colourless
_exptl_crystal_density_diffrn 1.465
_exptl_crystal_description nugget
_exptl_crystal_F_000 1016
_exptl_crystal_size_max 0.230
_exptl_crystal_size_mid 0.180
_exptl_crystal_size_min 0.170
_refine_diff_density_max 0.368
_refine_diff_density_min -0.298
_refine_diff_density_rms 0.067
_refine_ls_extinction_method none
_refine_ls_goodness_of_fit_ref 1.094
_refine_ls_hydrogen_treatment mixed
_refine_ls_matrix_type full
_refine_ls_number_parameters 300
_refine_ls_number_reflns 5029
_refine_ls_number_restraints 0
_refine_ls_restrained_S_all 1.094
_refine_ls_R_factor_all 0.0557
_refine_ls_R_factor_gt 0.0367
_refine_ls_shift/su_max 0.002
_refine_ls_shift/su_mean 0.000
_refine_ls_structure_factor_coef Fsqd
_refine_ls_weighting_details 'w=1/[\s^2^(Fo^2^)+(0.0205P)^2^+2.2096P] where P=(Fo^2^+2Fc^2^)/3'
_refine_ls_weighting_scheme calc
_refine_ls_wR_factor_gt 0.0675
_refine_ls_wR_factor_ref 0.0729
_reflns_Friedel_coverage 0.000
_reflns_number_gt 4049
_reflns_number_total 5029
_reflns_threshold_expression 'I > 2\s(I)'
_cod_data_source_file c3dt52398e.txt
_cod_data_source_block s29_0m
_cod_database_code 7029452
_shelx_space_group_comment
; 
The symmetry employed for this shelxl refinement is uniquely defined 
by the following loop, which should always be used as a source of 
symmetry information in preference to the above space-group names. 
They are only intended as comments. 
;
_shelx_estimated_absorpt_t_min 0.816
_shelx_estimated_absorpt_t_max 0.859
_shelxl_version_number 2013-4

loop_
_space_group_symop_operation_xyz
'x, y, z'
'-x, y+1/2, -z+1/2'
'-x, -y, -z'
'x, -y-1/2, z-1/2'

loop_
_atom_site_label
_atom_site_type_symbol
_atom_site_fract_x
_atom_site_fract_y
_atom_site_fract_z
_atom_site_U_iso_or_equiv
_atom_site_adp_type
_atom_site_occupancy
_atom_site_site_symmetry_order
_atom_site_calc_flag
_atom_site_refinement_flags_posn
_atom_site_refinement_flags_adp
C1 C 0.86377(19) -0.4437(2) 0.89284(14) 0.0254(5) Uani 1 1 d . .
H1A H 0.8963 -0.4285 0.8519 0.038 Uiso 1 1 calc R U
H1B H 0.7885 -0.4671 0.8668 0.038 Uiso 1 1 calc R U
H1C H 0.9006 -0.5181 0.9280 0.038 Uiso 1 1 calc R U
C2 C 0.87291(17) -0.3151(2) 0.94243(12) 0.0204(4) Uani 1 1 d . .
H2A H 0.8353 -0.3300 0.9809 0.024 Uiso 1 1 calc R U
H2B H 0.9490 -0.2997 0.9740 0.024 Uiso 1 1 calc R U
C4 C 0.71669(15) -0.2025(2) 0.84364(12) 0.0183(4) Uani 1 1 d . .
H4A H 0.6727 -0.2307 0.8757 0.022 Uiso 1 1 calc R U
H4B H 0.7091 -0.2715 0.8016 0.022 Uiso 1 1 calc R U
C5 C 0.67988(16) -0.0659(2) 0.80547(12) 0.0194(4) Uani 1 1 d . .
H5A H 0.7160 -0.0444 0.7668 0.023 Uiso 1 1 calc R U
H5B H 0.6022 -0.0677 0.7761 0.023 Uiso 1 1 calc R U
C7 C 0.64698(15) 0.1429(2) 0.85947(12) 0.0173(4) Uani 1 1 d . .
H7 H 0.5861 0.1483 0.8121 0.021 Uiso 1 1 calc R U
C8 C 0.66550(15) 0.2544(2) 0.91498(12) 0.0169(4) Uani 1 1 d . .
C9 C 0.75438(15) 0.26236(19) 0.98777(12) 0.0146(4) Uani 1 1 d . .
C10 C 0.76205(16) 0.3836(2) 1.03391(12) 0.0170(4) Uani 1 1 d . .
C11 C 0.68636(17) 0.4838(2) 1.01211(13) 0.0227(5) Uani 1 1 d . .
H11 H 0.6931 0.5609 1.0455 0.027 Uiso 1 1 calc R U
C12 C 0.59907(17) 0.4727(2) 0.94052(15) 0.0276(5) Uani 1 1 d . .
H12 H 0.5468 0.5422 0.9251 0.033 Uiso 1 1 calc R U
C13 C 0.59000(16) 0.3616(2) 0.89340(14) 0.0233(5) Uani 1 1 d . .
H13 H 0.5314 0.3555 0.8446 0.028 Uiso 1 1 calc R U
C15 C 0.64335(15) -0.1041(2) 1.01525(12) 0.0163(4) Uani 1 1 d . .
H15 H 0.5964 -0.0745 0.9645 0.020 Uiso 1 1 calc R U
C16 C 0.60172(16) -0.1556(2) 1.07083(12) 0.0198(4) Uani 1 1 d . .
H16 H 0.5266 -0.1617 1.0565 0.024 Uiso 1 1 calc R U
N17 N 0.66310(13) -0.19707(18) 1.14378(10) 0.0192(4) Uani 1 1 d . .
C18 C 0.76800(15) -0.18670(19) 1.16032(12) 0.0155(4) Uani 1 1 d . .
H18 H 0.8147 -0.2138 1.2117 0.019 Uiso 1 1 calc R U
C19 C 0.81103(15) -0.13763(18) 1.10483(11) 0.0116(4) Uani 1 1 d . .
C20 C 0.92468(14) -0.12758(18) 1.11845(11) 0.0112(4) Uani 1 1 d . .
C91 C 0.87039(19) 0.5051(2) 1.14954(12) 0.0247(5) Uani 1 1 d . .
H91A H 0.8747 0.5838 1.1172 0.037 Uiso 1 1 calc R U
H91B H 0.9375 0.4955 1.1946 0.037 Uiso 1 1 calc R U
H91C H 0.8118 0.5178 1.1701 0.037 Uiso 1 1 calc R U
N3 N 0.82982(12) -0.19104(16) 0.89593(9) 0.0139(3) Uani 1 1 d . .
H3 H 0.8718 -0.1757 0.8598 0.017 Uiso 1 1 calc R U
N6 N 0.70536(12) 0.03746(17) 0.86851(9) 0.0144(3) Uani 1 1 d . .
N14 N 0.74824(12) -0.09540(16) 1.03178(9) 0.0128(3) Uani 1 1 d . .
N21 N 0.95678(12) -0.06961(15) 1.06302(9) 0.0107(3) Uani 1 1 d . .
N22 N 1.06292(12) -0.07664(15) 1.09285(9) 0.0117(3) Uani 1 1 d . .
N23 N 1.09311(13) -0.13685(17) 1.16344(10) 0.0159(3) Uani 1 1 d . .
N24 N 1.00601(13) -0.17119(17) 1.18101(10) 0.0153(4) Uani 1 1 d . .
O8 O 0.82757(10) 0.17097(13) 1.01510(8) 0.0141(3) Uani 1 1 d . .
O9 O 0.85183(11) 0.38633(14) 1.10130(8) 0.0207(3) Uani 1 1 d . .
Ni1 Ni 0.83670(2) -0.00569(2) 0.96107(2) 0.01048(7) Uani 1 1 d . .
C26 C 0.63211(19) 0.1665(3) 1.17504(14) 0.0339(6) Uani 1 1 d . .
C27 C 0.74626(17) 0.1687(2) 1.19622(14) 0.0277(5) Uani 1 1 d . .
H27A H 0.7645 0.1679 1.1473 0.042 Uiso 1 1 calc R U
H27B H 0.7770 0.0888 1.2287 0.042 Uiso 1 1 calc R U
H27C H 0.7749 0.2509 1.2271 0.042 Uiso 1 1 calc R U
N25 N 0.54271(19) 0.1642(4) 1.15937(16) 0.0739(10) Uani 1 1 d . .
H10A H 0.992(2) 0.218(3) 1.2104(16) 0.032(8) Uiso 1 1 d . .
H10B H 0.953(2) 0.192(2) 1.1365(16) 0.025(7) Uiso 1 1 d . .
O100 O 1.00005(12) 0.17046(15) 1.17804(10) 0.0181(3) Uani 1 1 d . .

loop_
_atom_site_aniso_label
_atom_site_aniso_U_11
_atom_site_aniso_U_22
_atom_site_aniso_U_33
_atom_site_aniso_U_23
_atom_site_aniso_U_13
_atom_site_aniso_U_12
C1 0.0342(13) 0.0191(11) 0.0259(12) -0.0047(9) 0.0140(10) -0.0021(10)
C2 0.0287(12) 0.0159(10) 0.0174(10) -0.0023(8) 0.0090(9) -0.0012(9)
C4 0.0162(10) 0.0241(11) 0.0152(10) -0.0078(8) 0.0060(8) -0.0073(8)
C5 0.0148(10) 0.0305(12) 0.0110(10) -0.0038(9) 0.0021(8) -0.0037(9)
C7 0.0098(9) 0.0268(11) 0.0133(10) 0.0065(8) 0.0015(8) -0.0004(8)
C8 0.0138(10) 0.0187(10) 0.0185(10) 0.0044(8) 0.0061(8) 0.0003(8)
C9 0.0144(9) 0.0147(10) 0.0179(10) 0.0054(8) 0.0096(8) 0.0017(8)
C10 0.0195(10) 0.0159(10) 0.0179(10) 0.0043(8) 0.0094(9) 0.0011(8)
C11 0.0250(11) 0.0148(10) 0.0314(12) 0.0023(9) 0.0137(10) 0.0040(9)
C12 0.0210(11) 0.0218(12) 0.0402(14) 0.0093(10) 0.0108(10) 0.0097(9)
C13 0.0147(10) 0.0245(11) 0.0271(12) 0.0089(9) 0.0027(9) 0.0035(9)
C15 0.0139(9) 0.0192(10) 0.0153(10) 0.0007(8) 0.0043(8) 0.0010(8)
C16 0.0142(10) 0.0238(11) 0.0229(11) 0.0004(9) 0.0082(9) 0.0006(8)
N17 0.0166(9) 0.0233(9) 0.0201(9) 0.0022(7) 0.0092(7) -0.0002(7)
C18 0.0159(10) 0.0157(10) 0.0149(10) 0.0008(8) 0.0053(8) 0.0003(8)
C19 0.0154(9) 0.0094(9) 0.0106(9) -0.0030(7) 0.0051(8) -0.0007(7)
C20 0.0153(9) 0.0092(9) 0.0102(9) -0.0022(7) 0.0058(8) -0.0019(7)
C91 0.0414(13) 0.0138(10) 0.0202(10) -0.0030(9) 0.0123(9) 0.0017(10)
N3 0.0146(8) 0.0157(8) 0.0121(8) -0.0018(7) 0.0054(7) -0.0029(7)
N6 0.0114(8) 0.0208(9) 0.0111(8) 0.0004(6) 0.0040(6) -0.0024(6)
N14 0.0134(8) 0.0125(8) 0.0132(8) -0.0020(6) 0.0053(7) -0.0015(6)
N21 0.0107(7) 0.0104(8) 0.0107(8) -0.0011(6) 0.0034(6) -0.0009(6)
N22 0.0118(8) 0.0113(8) 0.0104(8) 0.0002(6) 0.0019(6) -0.0002(6)
N23 0.0153(8) 0.0190(9) 0.0135(8) 0.0039(7) 0.0053(7) -0.0013(7)
N24 0.0148(8) 0.0177(9) 0.0131(8) 0.0023(7) 0.0042(7) -0.0019(7)
O8 0.0141(7) 0.0139(7) 0.0129(7) 0.0004(5) 0.0030(5) 0.0030(5)
O9 0.0270(8) 0.0141(7) 0.0184(7) -0.0029(6) 0.0046(6) 0.0039(6)
Ni1 0.00948(11) 0.01297(12) 0.00861(11) 0.00005(10) 0.00262(8) -0.00067(10)
C26 0.0266(13) 0.0501(16) 0.0237(12) -0.0153(11) 0.0071(10) -0.0087(11)
C27 0.0233(12) 0.0271(12) 0.0302(13) -0.0026(10) 0.0058(10) -0.0042(10)
N25 0.0260(13) 0.146(3) 0.0486(16) -0.0377(18) 0.0113(12) -0.0168(16)
O100 0.0179(8) 0.0212(8) 0.0146(8) -0.0027(7) 0.0049(7) 0.0042(6)

loop_
_atom_type_symbol
_atom_type_description
_atom_type_scat_dispersion_real
_atom_type_scat_dispersion_imag
_atom_type_scat_source
C C 0.0033 0.0016 'International Tables Vol C Tables 4.2.6.8 and 6.1.1.4'
H H 0.0000 0.0000 'International Tables Vol C Tables 4.2.6.8 and 6.1.1.4'
N N 0.0061 0.0033 'International Tables Vol C Tables 4.2.6.8 and 6.1.1.4'
Ni Ni 0.3393 1.1124 'International Tables Vol C Tables 4.2.6.8 and 6.1.1.4'
O O 0.0106 0.0060 'International Tables Vol C Tables 4.2.6.8 and 6.1.1.4'

loop_
_geom_angle_atom_site_label_1
_geom_angle_atom_site_label_2
_geom_angle_atom_site_label_3
_geom_angle
_geom_angle_site_symmetry_1
_geom_angle_site_symmetry_3
C2 C1 H1A 109.5 . .
C2 C1 H1B 109.5 . .
H1A C1 H1B 109.5 . .
C2 C1 H1C 109.5 . .
H1A C1 H1C 109.5 . .
H1B C1 H1C 109.5 . .
N3 C2 C1 115.38(17) . .
N3 C2 H2A 108.4 . .
C1 C2 H2A 108.4 . .
N3 C2 H2B 108.4 . .
C1 C2 H2B 108.4 . .
H2A C2 H2B 107.5 . .
N3 C4 C5 108.47(16) . .
N3 C4 H4A 110.0 . .
C5 C4 H4A 110.0 . .
N3 C4 H4B 110.0 . .
C5 C4 H4B 110.0 . .
H4A C4 H4B 108.4 . .
N6 C5 C4 108.92(16) . .
N6 C5 H5A 109.9 . .
C4 C5 H5A 109.9 . .
N6 C5 H5B 109.9 . .
C4 C5 H5B 109.9 . .
H5A C5 H5B 108.3 . .
N6 C7 C8 125.65(18) . .
N6 C7 H7 117.2 . .
C8 C7 H7 117.2 . .
C13 C8 C9 119.78(19) . .
C13 C8 C7 116.47(18) . .
C9 C8 C7 123.74(18) . .
O8 C9 C8 125.99(18) . .
O8 C9 C10 118.08(17) . .
C8 C9 C10 115.93(17) . .
C11 C10 O9 124.77(19) . .
C11 C10 C9 122.68(19) . .
O9 C10 C9 112.55(17) . .
C10 C11 C12 120.1(2) . .
C10 C11 H11 119.9 . .
C12 C11 H11 119.9 . .
C13 C12 C11 119.4(2) . .
C13 C12 H12 120.3 . .
C11 C12 H12 120.3 . .
C12 C13 C8 122.0(2) . .
C12 C13 H13 119.0 . .
C8 C13 H13 119.0 . .
N14 C15 C16 121.15(18) . .
N14 C15 H15 119.4 . .
C16 C15 H15 119.4 . .
N17 C16 C15 122.61(19) . .
N17 C16 H16 118.7 . .
C15 C16 H16 118.7 . .
C18 N17 C16 115.97(17) . .
N17 C18 C19 122.14(18) . .
N17 C18 H18 118.9 . .
C19 C18 H18 118.9 . .
N14 C19 C18 121.23(17) . .
N14 C19 C20 114.05(16) . .
C18 C19 C20 124.72(17) . .
N24 C20 N21 112.17(16) . .
N24 C20 C19 128.48(17) . .
N21 C20 C19 119.35(16) . .
O9 C91 H91A 109.5 . .
O9 C91 H91B 109.5 . .
H91A C91 H91B 109.5 . .
O9 C91 H91C 109.5 . .
H91A C91 H91C 109.5 . .
H91B C91 H91C 109.5 . .
C2 N3 C4 113.83(15) . .
C2 N3 Ni1 117.92(12) . .
C4 N3 Ni1 104.32(11) . .
C2 N3 H3 106.7 . .
C4 N3 H3 106.7 . .
Ni1 N3 H3 106.7 . .
C7 N6 C5 120.01(17) . .
C7 N6 Ni1 127.16(14) . .
C5 N6 Ni1 112.81(12) . .
C15 N14 C19 116.88(16) . .
C15 N14 Ni1 129.49(13) . .
C19 N14 Ni1 113.41(12) . .
C20 N21 N22 104.72(15) . .
C20 N21 Ni1 115.38(12) . .
N22 N21 Ni1 139.85(12) . .
N23 N22 N21 109.64(14) . .
N23 N22 Ni1 125.65(12) . 3_757
N21 N22 Ni1 124.60(12) . 3_757
N22 N23 N24 109.08(15) . .
C20 N24 N23 104.39(15) . .
C9 O8 Ni1 125.88(12) . .
C10 O9 C91 117.39(16) . .
N6 Ni1 O8 91.54(6) . .
N6 Ni1 N21 170.82(6) . .
O8 Ni1 N21 90.20(6) . .
N6 Ni1 N22 93.60(6) . 3_757
O8 Ni1 N22 92.07(6) . 3_757
N21 Ni1 N22 95.35(6) . 3_757
N6 Ni1 N3 82.88(6) . .
O8 Ni1 N3 174.17(6) . .
N21 Ni1 N3 95.04(6) . .
N22 Ni1 N3 89.98(6) 3_757 .
N6 Ni1 N14 93.57(6) . .
O8 Ni1 N14 86.76(6) . .
N21 Ni1 N14 77.52(6) . .
N22 Ni1 N14 172.76(6) 3_757 .
N3 Ni1 N14 91.89(6) . .
N25 C26 C27 179.1(3) . .
C26 C27 H27A 109.5 . .
C26 C27 H27B 109.5 . .
H27A C27 H27B 109.5 . .
C26 C27 H27C 109.5 . .
H27A C27 H27C 109.5 . .
H27B C27 H27C 109.5 . .
H10A O100 H10B 105(2) . .

loop_
_geom_bond_atom_site_label_1
_geom_bond_atom_site_label_2
_geom_bond_distance
_geom_bond_site_symmetry_2
C1 C2 1.527(3) .
C1 H1A 0.9800 .
C1 H1B 0.9800 .
C1 H1C 0.9800 .
C2 N3 1.479(3) .
C2 H2A 0.9900 .
C2 H2B 0.9900 .
C4 N3 1.483(2) .
C4 C5 1.514(3) .
C4 H4A 0.9900 .
C4 H4B 0.9900 .
C5 N6 1.466(3) .
C5 H5A 0.9900 .
C5 H5B 0.9900 .
C7 N6 1.279(3) .
C7 C8 1.442(3) .
C7 H7 0.9500 .
C8 C13 1.422(3) .
C8 C9 1.426(3) .
C9 O8 1.297(2) .
C9 C10 1.434(3) .
C10 C11 1.373(3) .
C10 O9 1.373(2) .
C11 C12 1.404(3) .
C11 H11 0.9500 .
C12 C13 1.360(3) .
C12 H12 0.9500 .
C13 H13 0.9500 .
C15 N14 1.334(2) .
C15 C16 1.387(3) .
C15 H15 0.9500 .
C16 N17 1.337(3) .
C16 H16 0.9500 .
N17 C18 1.335(2) .
C18 C19 1.389(3) .
C18 H18 0.9500 .
C19 N14 1.346(2) .
C19 C20 1.459(3) .
C20 N24 1.331(2) .
C20 N21 1.332(2) .
C91 O9 1.423(2) .
C91 H91A 0.9800 .
C91 H91B 0.9800 .
C91 H91C 0.9800 .
N3 Ni1 2.1506(16) .
N3 H3 1.0000 .
N6 Ni1 1.9958(16) .
N14 Ni1 2.1886(15) .
N21 N22 1.336(2) .
N21 Ni1 2.0628(15) .
N22 N23 1.319(2) .
N22 Ni1 2.0666(15) 3_757
N23 N24 1.350(2) .
O8 Ni1 2.0152(13) .
Ni1 N22 2.0667(15) 3_757
C26 N25 1.131(3) .
C26 C27 1.442(3) .
C27 H27A 0.9800 .
C27 H27B 0.9800 .
C27 H27C 0.9800 .
O100 H10A 0.78(3) .
O100 H10B 0.82(3) .

loop_
_geom_hbond_atom_site_label_D
_geom_hbond_atom_site_label_H
_geom_hbond_atom_site_label_A
_geom_hbond_distance_DH
_geom_hbond_distance_HA
_geom_hbond_distance_DA
_geom_hbond_angle_DHA
_geom_hbond_site_symmetry_A
N3 H3 O100 1.00 2.05 3.003(2) 159.1 3_757
O100 H10A N24 0.78(3) 2.21(3) 2.977(2) 169(3) 2_757
O100 H10B O8 0.82(3) 2.24(3) 3.017(2) 159(2) .
O100 H10B O9 0.82(3) 2.31(3) 2.911(2) 132(2) .

loop_
_geom_torsion_atom_site_label_1
_geom_torsion_atom_site_label_2
_geom_torsion_atom_site_label_3
_geom_torsion_atom_site_label_4
_geom_torsion
_geom_torsion_site_symmetry_1
_geom_torsion_site_symmetry_4
N3 C4 C5 N6 -52.0(2) . .
N6 C7 C8 C13 -179.61(19) . .
N6 C7 C8 C9 1.3(3) . .
C13 C8 C9 O8 178.62(18) . .
C7 C8 C9 O8 -2.3(3) . .
C13 C8 C9 C10 -1.5(3) . .
C7 C8 C9 C10 177.54(18) . .
O8 C9 C10 C11 -177.09(18) . .
C8 C9 C10 C11 3.0(3) . .
O8 C9 C10 O9 2.4(2) . .
C8 C9 C10 O9 -177.45(16) . .
O9 C10 C11 C12 178.03(19) . .
C9 C10 C11 C12 -2.5(3) . .
C10 C11 C12 C13 0.4(3) . .
C11 C12 C13 C8 1.1(3) . .
C9 C8 C13 C12 -0.5(3) . .
C7 C8 C13 C12 -179.6(2) . .
N14 C15 C16 N17 1.1(3) . .
C15 C16 N17 C18 -0.3(3) . .
C16 N17 C18 C19 -0.9(3) . .
N17 C18 C19 N14 1.4(3) . .
N17 C18 C19 C20 -178.12(18) . .
N14 C19 C20 N24 -173.80(18) . .
C18 C19 C20 N24 5.7(3) . .
N14 C19 C20 N21 5.4(2) . .
C18 C19 C20 N21 -175.09(17) . .
C1 C2 N3 C4 56.2(2) . .
C1 C2 N3 Ni1 178.89(14) . .
C5 C4 N3 C2 174.96(16) . .
C5 C4 N3 Ni1 45.09(16) . .
C8 C7 N6 C5 -177.27(18) . .
C8 C7 N6 Ni1 0.8(3) . .
C4 C5 N6 C7 -150.14(17) . .
C4 C5 N6 Ni1 31.54(19) . .
C16 C15 N14 C19 -0.6(3) . .
C16 C15 N14 Ni1 -174.80(14) . .
C18 C19 N14 C15 -0.6(3) . .
C20 C19 N14 C15 178.98(16) . .
C18 C19 N14 Ni1 174.55(14) . .
C20 C19 N14 Ni1 -5.91(19) . .
N24 C20 N21 N22 -0.5(2) . .
C19 C20 N21 N22 -179.81(15) . .
N24 C20 N21 Ni1 177.45(12) . .
C19 C20 N21 Ni1 -1.9(2) . .
C20 N21 N22 N23 0.12(19) . .
Ni1 N21 N22 N23 -177.00(14) . .
C20 N21 N22 Ni1 -176.34(12) . 3_757
Ni1 N21 N22 Ni1 6.5(3) . 3_757
N21 N22 N23 N24 0.3(2) . .
Ni1 N22 N23 N24 176.69(12) 3_757 .
N21 C20 N24 N23 0.6(2) . .
C19 C20 N24 N23 179.89(18) . .
N22 N23 N24 C20 -0.6(2) . .
C8 C9 O8 Ni1 1.1(3) . .
C10 C9 O8 Ni1 -178.75(12) . .
C11 C10 O9 C91 -3.6(3) . .
C9 C10 O9 C91 176.93(16) . .
